data_1514900
loop_
_publ_author_name
'Hu, Rongrong'
'Lam, Jacky W. Y.'
'Yu, Yong'
'Sung, Herman H. Y.'
'Williams, Ian D.'
'Yuen, Matthew M. F.'
'Tang, Ben Zhong'

_publ_section_title
;
 Facile synthesis of soluble nonlinear polymers with glycogen-like
 structures and functional properties from &#x201C;simple&#x201D; acrylic
 monomers
;
_journal_issue 1
_journal_name_full 'Polymer Chemistry'
_journal_page_first 95
_journal_paper_doi 10.1039/c2py20485a
_journal_volume 4
_journal_year 2013
_chemical_formula_sum 'C32 H24 O4'
_chemical_formula_weight 472.51
_chemical_name_systematic
;
?
;
_space_group_IT_number 2
_symmetry_cell_setting triclinic
_symmetry_space_group_name_Hall '-P 1'
_symmetry_space_group_name_H-M 'P -1'
_atom_sites_solution_hydrogens geom
_atom_sites_solution_primary direct
_atom_sites_solution_secondary difmap
_audit_creation_method SHELXL-97
_cell_angle_alpha 80.558(2)
_cell_angle_beta 89.540(2)
_cell_angle_gamma 86.557(2)
_cell_formula_units_Z 2
_cell_length_a 8.9570(2)
_cell_length_b 11.1473(3)
_cell_length_c 12.7782(4)
_cell_measurement_reflns_used 8712
_cell_measurement_temperature 173(2)
_cell_measurement_theta_max 71.28
_cell_measurement_theta_min 3.50
_cell_volume 1256.30(6)
_computing_structure_refinement 'SHELXL-97 (Sheldrick, 1997)'
_computing_structure_solution 'SHELXS-97 (Sheldrick, 1990)'
_diffrn_ambient_temperature 173(2)
_diffrn_measured_fraction_theta_full 0.981
_diffrn_measured_fraction_theta_max 0.981
_diffrn_radiation_monochromator graphite
_diffrn_radiation_source 'fine-focus sealed tube'
_diffrn_radiation_type CuK\a
_diffrn_radiation_wavelength 1.54178
_diffrn_reflns_av_R_equivalents 0.0371
_diffrn_reflns_av_sigmaI/netI 0.0273
_diffrn_reflns_limit_h_max 8
_diffrn_reflns_limit_h_min -10
_diffrn_reflns_limit_k_max 13
_diffrn_reflns_limit_k_min -13
_diffrn_reflns_limit_l_max 15
_diffrn_reflns_limit_l_min -15
_diffrn_reflns_number 11051
_diffrn_reflns_theta_full 66.50
_diffrn_reflns_theta_max 67.46
_diffrn_reflns_theta_min 3.51
_exptl_absorpt_coefficient_mu 0.654
_exptl_absorpt_correction_T_max 1.00
_exptl_absorpt_correction_T_min 0.82
_exptl_absorpt_correction_type multi-scan
_exptl_absorpt_process_details SADABS
_exptl_crystal_colour colorless
_exptl_crystal_density_diffrn 1.249
_exptl_crystal_density_method 'not measured'
_exptl_crystal_description block
_exptl_crystal_F_000 496
_exptl_crystal_size_max 0.40
_exptl_crystal_size_mid 0.35
_exptl_crystal_size_min 0.32
_refine_diff_density_max 0.185
_refine_diff_density_min -0.186
_refine_diff_density_rms 0.030
_refine_ls_extinction_method none
_refine_ls_goodness_of_fit_ref 1.046
_refine_ls_hydrogen_treatment constr
_refine_ls_matrix_type full
_refine_ls_number_parameters 345
_refine_ls_number_reflns 4445
_refine_ls_number_restraints 0
_refine_ls_restrained_S_all 1.046
_refine_ls_R_factor_all 0.0423
_refine_ls_R_factor_gt 0.0375
_refine_ls_shift/su_max 0.002
_refine_ls_shift/su_mean 0.000
_refine_ls_structure_factor_coef Fsqd
_refine_ls_weighting_details 'calc w=1/[\s^2^(Fo^2^)+(0.0550P)^2^+0.1685P] where P=(Fo^2^+2Fc^2^)/3'
_refine_ls_weighting_scheme calc
_refine_ls_wR_factor_gt 0.1020
_refine_ls_wR_factor_ref 0.1048
_reflns_number_gt 3910
_reflns_number_total 4445
_reflns_threshold_expression >2sigma(I)
_cod_data_source_file c2py20485a.txt
_cod_data_source_block rong4
_cod_depositor_comments
;
The following automatic conversions were performed:

'_symmetry_cell_setting' value 'Triclinic' changed to 'triclinic'
according to
/usr/data/users/saulius/automatic-downloads/retrospective/RSC/lib/dictionaries/cif_core.dic
dictionary named 'cif_core.dic' version 2.4.2 from 2011-04-26.

Automatic conversion script
Id: cif_fix_values 2281 2013-09-26 08:29:07Z andrius 
;
_cod_original_sg_symbol_H-M P-1
_cod_database_code 1514900

loop_
_symmetry_equiv_pos_as_xyz
'x, y, z'
'-x, -y, -z'

loop_
_atom_site_label
_atom_site_type_symbol
_atom_site_fract_x
_atom_site_fract_y
_atom_site_fract_z
_atom_site_U_iso_or_equiv
_atom_site_adp_type
_atom_site_occupancy
_atom_site_symmetry_multiplicity
_atom_site_calc_flag
_atom_site_refinement_flags
_atom_site_disorder_assembly
_atom_site_disorder_group
O1 O -0.06303(11) 0.29388(9) 0.49873(7) 0.0552(3) Uani 1 1 d . . .
O2 O -0.14879(13) 0.13568(11) 0.43398(9) 0.0715(3) Uani 1 1 d . . .
O3 O 0.7353(3) 0.7821(2) 0.30523(17) 0.0485(5) Uani 0.70 1 d P A 1
O4 O 0.9597(3) 0.7305(3) 0.24058(19) 0.0738(7) Uani 0.70 1 d P A 1
O3A O 0.7769(9) 0.7772(7) 0.2926(5) 0.0552(17) Uiso 0.30 1 d P A 2
O4A O 0.9883(6) 0.6781(5) 0.2485(4) 0.0665(16) Uiso 0.30 1 d P A 2
C1 C 0.32513(13) 0.33152(10) 0.31385(9) 0.0381(3) Uani 1 1 d . . .
C2 C 0.29336(14) 0.21766(11) 0.37041(9) 0.0426(3) Uani 1 1 d . . .
H2A H 0.3617 0.1497 0.3677 0.051 Uiso 1 1 calc R . .
C3 C 0.16422(15) 0.20166(11) 0.43044(10) 0.0455(3) Uani 1 1 d . . .
H3A H 0.1446 0.1239 0.4690 0.055 Uiso 1 1 calc R . .
C4 C 0.06442(14) 0.30072(12) 0.43333(9) 0.0436(3) Uani 1 1 d . . .
C5 C 0.09144(14) 0.41451(11) 0.37851(10) 0.0440(3) Uani 1 1 d . . .
H5A H 0.0217 0.4817 0.3807 0.053 Uiso 1 1 calc R . .
C6 C 0.22220(14) 0.42939(11) 0.32002(9) 0.0412(3) Uani 1 1 d . . .
H6A H 0.2422 0.5080 0.2833 0.049 Uiso 1 1 calc R . .
C7 C -0.16175(16) 0.20802(12) 0.49307(11) 0.0503(3) Uani 1 1 d . . .
C8 C -0.28775(19) 0.21840(15) 0.56679(13) 0.0639(4) Uani 1 1 d . . .
H8A H -0.2881 0.2777 0.6124 0.077 Uiso 1 1 calc R . .
C9 C -0.39838(19) 0.14743(16) 0.57010(16) 0.0745(5) Uani 1 1 d . . .
H9A H -0.3987 0.0880 0.5247 0.089 Uiso 1 1 calc R . .
H9B H -0.4788 0.1551 0.6179 0.089 Uiso 1 1 calc R . .
C10 C 0.46604(13) 0.35127(10) 0.25194(9) 0.0380(3) Uani 1 1 d . . .
C11 C 0.54219(13) 0.46354(10) 0.26544(9) 0.0377(3) Uani 1 1 d . A .
C12 C 0.57972(14) 0.48604(11) 0.36570(9) 0.0431(3) Uani 1 1 d . . .
H12A H 0.5553 0.4297 0.4266 0.052 Uiso 1 1 calc R . .
C13 C 0.65213(15) 0.58930(12) 0.37803(10) 0.0473(3) Uani 1 1 d . A .
H13A H 0.6790 0.6032 0.4466 0.057 Uiso 1 1 calc R . .
C14 C 0.68449(14) 0.67153(11) 0.28908(10) 0.0447(3) Uani 1 1 d . . .
C15 C 0.64698(15) 0.65291(11) 0.18868(10) 0.0444(3) Uani 1 1 d . A .
H15A H 0.6696 0.7106 0.1282 0.053 Uiso 1 1 calc R . .
C16 C 0.57607(14) 0.54898(11) 0.17755(9) 0.0416(3) Uani 1 1 d . . .
H16A H 0.5500 0.5356 0.1087 0.050 Uiso 1 1 calc R A .
C17 C 0.8787(4) 0.8046(3) 0.27413(15) 0.0445(5) Uani 0.70 1 d P A 1
C18 C 0.9098(3) 0.9275(2) 0.29128(16) 0.0533(5) Uani 0.70 1 d P A 1
H18A H 0.8348 0.9755 0.3211 0.064 Uiso 0.70 1 calc PR A 1
C19 C 1.0393(4) 0.9720(3) 0.2660(2) 0.0766(7) Uani 0.70 1 d P A 1
H19A H 1.1148 0.9245 0.2361 0.092 Uiso 0.70 1 calc PR A 1
H19B H 1.0580 1.0518 0.2775 0.092 Uiso 0.70 1 calc PR A 1
C17A C 0.9286(11) 0.7658(8) 0.2665(7) 0.0489(19) Uiso 0.30 1 d P A 2
C18A C 0.9938(7) 0.8878(5) 0.2600(4) 0.0566(11) Uiso 0.30 1 d P A 2
H18B H 1.0980 0.8912 0.2463 0.068 Uiso 0.30 1 calc PR A 2
C19A C 0.9220(9) 0.9878(7) 0.2713(5) 0.0676(17) Uiso 0.30 1 d P A 2
H19C H 0.8176 0.9889 0.2851 0.081 Uiso 0.30 1 calc PR A 2
H19D H 0.9732 1.0608 0.2658 0.081 Uiso 0.30 1 calc PR A 2
C20 C 0.52092(13) 0.27711(10) 0.18481(9) 0.0384(3) Uani 1 1 d . . .
C21 C 0.66729(13) 0.29542(10) 0.12900(9) 0.0386(3) Uani 1 1 d . . .
C22 C 0.67536(14) 0.29499(11) 0.02005(9) 0.0423(3) Uani 1 1 d . . .
H22A H 0.5900 0.2760 -0.0163 0.051 Uiso 1 1 calc R . .
C23 C 0.80521(15) 0.32167(12) -0.03631(10) 0.0484(3) Uani 1 1 d . . .
H23A H 0.8080 0.3220 -0.1107 0.058 Uiso 1 1 calc R . .
C24 C 0.93074(16) 0.34782(13) 0.01588(12) 0.0539(3) Uani 1 1 d . . .
H24A H 1.0194 0.3683 -0.0226 0.065 Uiso 1 1 calc R . .
C25 C 0.92633(16) 0.34394(15) 0.12462(12) 0.0586(4) Uani 1 1 d . . .
H25A H 1.0133 0.3597 0.1610 0.070 Uiso 1 1 calc R . .
C26 C 0.79674(15) 0.31739(13) 0.18078(10) 0.0495(3) Uani 1 1 d . . .
H26A H 0.7959 0.3141 0.2555 0.059 Uiso 1 1 calc R . .
C31 C 0.43484(14) 0.17875(11) 0.15190(9) 0.0399(3) Uani 1 1 d . . .
C32 C 0.49481(17) 0.05921(12) 0.16388(12) 0.0533(3) Uani 1 1 d . . .
H32A H 0.5880 0.0381 0.1991 0.064 Uiso 1 1 calc R . .
C33 C 0.41996(19) -0.02913(13) 0.12502(14) 0.0633(4) Uani 1 1 d . . .
H33A H 0.4610 -0.1108 0.1352 0.076 Uiso 1 1 calc R . .
C34 C 0.28639(18) 0.00034(13) 0.07168(13) 0.0613(4) Uani 1 1 d . . .
H34A H 0.2366 -0.0603 0.0436 0.074 Uiso 1 1 calc R . .
C35 C 0.22552(16) 0.11818(13) 0.05935(12) 0.0555(3) Uani 1 1 d . . .
H35A H 0.1329 0.1388 0.0232 0.067 Uiso 1 1 calc R . .
C36 C 0.29908(14) 0.20694(12) 0.09964(10) 0.0455(3) Uani 1 1 d . . .
H36A H 0.2559 0.2879 0.0913 0.055 Uiso 1 1 calc R . .

loop_
_atom_site_aniso_label
_atom_site_aniso_U_11
_atom_site_aniso_U_22
_atom_site_aniso_U_33
_atom_site_aniso_U_23
_atom_site_aniso_U_13
_atom_site_aniso_U_12
O1 0.0560(6) 0.0582(5) 0.0565(5) -0.0213(4) 0.0198(4) -0.0155(4)
O2 0.0624(7) 0.0855(8) 0.0775(7) -0.0380(6) 0.0153(6) -0.0265(6)
O3 0.0444(12) 0.0468(9) 0.0622(11) -0.0276(7) 0.0086(9) -0.0167(8)
O4 0.0544(12) 0.0803(18) 0.0986(16) -0.0444(14) 0.0304(10) -0.0241(12)
C1 0.0388(6) 0.0419(6) 0.0361(5) -0.0128(5) -0.0015(5) -0.0060(5)
C2 0.0446(7) 0.0415(6) 0.0431(6) -0.0108(5) 0.0000(5) -0.0028(5)
C3 0.0515(7) 0.0441(6) 0.0421(6) -0.0079(5) 0.0041(5) -0.0100(6)
C4 0.0441(7) 0.0515(7) 0.0389(6) -0.0161(5) 0.0057(5) -0.0104(5)
C5 0.0435(7) 0.0458(6) 0.0458(6) -0.0169(5) 0.0021(5) -0.0025(5)
C6 0.0430(7) 0.0402(6) 0.0422(6) -0.0113(5) 0.0015(5) -0.0060(5)
C7 0.0497(8) 0.0527(7) 0.0486(7) -0.0073(6) 0.0043(6) -0.0072(6)
C8 0.0604(9) 0.0641(9) 0.0666(9) -0.0085(7) 0.0201(7) -0.0071(7)
C9 0.0546(9) 0.0697(10) 0.0931(12) 0.0031(9) 0.0199(9) -0.0027(8)
C10 0.0373(6) 0.0408(6) 0.0370(6) -0.0093(5) -0.0022(5) -0.0031(5)
C11 0.0336(6) 0.0421(6) 0.0397(6) -0.0133(5) 0.0013(4) -0.0026(5)
C12 0.0469(7) 0.0490(7) 0.0356(6) -0.0115(5) 0.0024(5) -0.0079(5)
C13 0.0528(7) 0.0549(7) 0.0389(6) -0.0194(5) -0.0019(5) -0.0087(6)
C14 0.0444(7) 0.0426(6) 0.0512(7) -0.0181(5) 0.0016(5) -0.0073(5)
C15 0.0494(7) 0.0423(6) 0.0427(6) -0.0092(5) 0.0025(5) -0.0053(5)
C16 0.0450(7) 0.0445(6) 0.0374(6) -0.0124(5) -0.0021(5) -0.0039(5)
C17 0.0440(14) 0.0514(13) 0.0413(11) -0.0141(9) 0.0073(9) -0.0130(12)
C18 0.0608(14) 0.0528(13) 0.0484(11) -0.0102(10) 0.0016(9) -0.0161(11)
C19 0.087(2) 0.0722(15) 0.0769(16) -0.0187(12) 0.0144(13) -0.0386(14)
C20 0.0369(6) 0.0400(6) 0.0388(6) -0.0087(5) -0.0020(5) -0.0015(5)
C21 0.0378(6) 0.0378(6) 0.0416(6) -0.0110(5) -0.0013(5) 0.0002(5)
C22 0.0432(7) 0.0426(6) 0.0429(6) -0.0124(5) -0.0030(5) -0.0027(5)
C23 0.0527(8) 0.0493(7) 0.0437(6) -0.0089(5) 0.0055(6) -0.0040(6)
C24 0.0426(7) 0.0584(8) 0.0630(8) -0.0158(6) 0.0108(6) -0.0077(6)
C25 0.0375(7) 0.0791(10) 0.0648(9) -0.0276(7) -0.0024(6) -0.0067(6)
C26 0.0407(7) 0.0661(8) 0.0447(7) -0.0188(6) -0.0031(5) 0.0002(6)
C31 0.0399(6) 0.0409(6) 0.0409(6) -0.0123(5) 0.0055(5) -0.0044(5)
C32 0.0511(8) 0.0450(7) 0.0645(8) -0.0130(6) 0.0016(6) 0.0017(6)
C33 0.0674(10) 0.0395(7) 0.0865(11) -0.0209(7) 0.0110(8) -0.0039(7)
C34 0.0611(9) 0.0523(8) 0.0789(10) -0.0311(7) 0.0126(8) -0.0184(7)
C35 0.0469(8) 0.0582(8) 0.0669(9) -0.0229(7) -0.0003(6) -0.0123(6)
C36 0.0442(7) 0.0428(6) 0.0520(7) -0.0148(5) 0.0009(5) -0.0045(5)

loop_
_atom_type_symbol
_atom_type_description
_atom_type_scat_dispersion_real
_atom_type_scat_dispersion_imag
_atom_type_scat_source
C C 0.0181 0.0091 'International Tables Vol C Tables 4.2.6.8 and 6.1.1.4'
H H 0.0000 0.0000 'International Tables Vol C Tables 4.2.6.8 and 6.1.1.4'
O O 0.0492 0.0322 'International Tables Vol C Tables 4.2.6.8 and 6.1.1.4'

loop_
_geom_angle_atom_site_label_1
_geom_angle_atom_site_label_2
_geom_angle_atom_site_label_3
_geom_angle
C7 O1 C4 120.16(10)
C17 O3 C14 116.40(19)
C17A O3A C14 118.2(6)
C6 C1 C2 117.65(11)
C6 C1 C10 120.15(10)
C2 C1 C10 122.16(11)
C3 C2 C1 121.46(12)
C4 C3 C2 119.00(11)
C5 C4 C3 121.35(11)
C5 C4 O1 116.17(11)
C3 C4 O1 122.28(11)
C4 C5 C6 118.95(12)
C5 C6 C1 121.58(11)
O2 C7 O1 123.66(12)
O2 C7 C8 125.09(14)
O1 C7 C8 111.23(12)
C9 C8 C7 120.84(16)
C20 C10 C1 123.80(10)
C20 C10 C11 121.11(10)
C1 C10 C11 115.05(9)
C16 C11 C12 118.32(11)
C16 C11 C10 120.53(10)
C12 C11 C10 121.14(10)
C13 C12 C11 121.10(11)
C14 C13 C12 118.89(11)
C13 C14 C15 121.51(11)
C13 C14 O3 117.11(13)
C15 C14 O3 120.67(14)
C13 C14 O3A 122.9(3)
C15 C14 O3A 115.2(3)
O3 C14 O3A 15.9(3)
C14 C15 C16 118.95(11)
C15 C16 C11 121.22(11)
O4 C17 O3 122.2(2)
O4 C17 C18 129.0(3)
O3 C17 C18 108.8(2)
C19 C18 C17 120.8(3)
O4A C17A O3A 124.2(8)
O4A C17A C18A 126.8(9)
O3A C17A C18A 108.8(8)
C19A C18A C17A 126.1(8)
C10 C20 C31 123.20(11)
C10 C20 C21 122.33(10)
C31 C20 C21 114.20(9)
C26 C21 C22 117.82(11)
C26 C21 C20 122.68(10)
C22 C21 C20 119.46(10)
C23 C22 C21 121.38(11)
C24 C23 C22 119.86(12)
C23 C24 C25 119.46(12)
C26 C25 C24 120.63(13)
C25 C26 C21 120.75(12)
C36 C31 C32 118.39(12)
C36 C31 C20 120.34(11)
C32 C31 C20 121.00(12)
C33 C32 C31 120.59(14)
C34 C33 C32 120.51(13)
C35 C34 C33 119.56(13)
C34 C35 C36 120.18(14)
C31 C36 C35 120.75(12)

loop_
_geom_bond_atom_site_label_1
_geom_bond_atom_site_label_2
_geom_bond_distance
O1 C7 1.3521(16)
O1 C4 1.4077(15)
O2 C7 1.1921(17)
O3 C17 1.368(4)
O3 C14 1.386(2)
O4 C17 1.196(4)
O3A C17A 1.401(10)
O3A C14 1.486(9)
O4A C17A 1.142(11)
C1 C6 1.3974(17)
C1 C2 1.3976(17)
C1 C10 1.4924(16)
C2 C3 1.3870(18)
C3 C4 1.3836(19)
C4 C5 1.3787(18)
C5 C6 1.3880(17)
C7 C8 1.476(2)
C8 C9 1.301(2)
C10 C20 1.3557(17)
C10 C11 1.4956(15)
C11 C16 1.3924(17)
C11 C12 1.3927(16)
C12 C13 1.3861(17)
C13 C14 1.3787(18)
C14 C15 1.3800(18)
C15 C16 1.3819(17)
C17 C18 1.466(3)
C18 C19 1.306(3)
C17A C18A 1.502(10)
C18A C19A 1.280(9)
C20 C31 1.4938(16)
C20 C21 1.4961(16)
C21 C26 1.3934(17)
C21 C22 1.3943(17)
C22 C23 1.3847(18)
C23 C24 1.382(2)
C24 C25 1.383(2)
C25 C26 1.3813(19)
C31 C36 1.3862(18)
C31 C32 1.3914(18)
C32 C33 1.382(2)
C33 C34 1.377(2)
C34 C35 1.377(2)
C35 C36 1.3888(18)
